data_7131199
loop_
_publ_author_name
'Ding, Ning'
'Sun, Qi'
'Xu, Xudong'
'Li, Yaqiong'
'Zhao, Chaofeng'
'Li, Shenghua'
'Pang, Siping'

_publ_section_title
;
 Can a heavy trinitromethyl group always result in a higher density?
;
_journal_issue 14
_journal_name_full 'Chemical communications (Cambridge, England)'
_journal_page_first 1939
_journal_page_last 1942
_journal_paper_doi 10.1039/d2cc07077d
_journal_volume 59
_journal_year 2023
_chemical_formula_sum 'C4 H2 N8 O10'
_chemical_formula_weight 322.14
_space_group_crystal_system orthorhombic
_space_group_IT_number 19
_space_group_name_Hall 'P 2ac 2ab'
_space_group_name_H-M_alt 'P 21 21 21'
_atom_sites_solution_hydrogens geom
_audit_creation_method SHELXL-2014/7
_audit_update_record
;
2022-08-19 deposited with the CCDC.	2023-01-19 downloaded from the CCDC.
;
_cell_angle_alpha 90
_cell_angle_beta 90
_cell_angle_gamma 90
_cell_formula_units_Z 4
_cell_length_a 8.033(3)
_cell_length_b 11.591(5)
_cell_length_c 12.100(5)
_cell_measurement_reflns_used 4281
_cell_measurement_temperature 296(2)
_cell_measurement_theta_max 22.21
_cell_measurement_theta_min 2.43
_cell_volume 1126.6(8)
_computing_structure_refinement 'SHELXL-2014/7 (Sheldrick, 2014)'
_diffrn_ambient_temperature 296(2)
_diffrn_measured_fraction_theta_full 0.997
_diffrn_measured_fraction_theta_max 0.997
_diffrn_measurement_device_type ccd
_diffrn_radiation_type MoK\a
_diffrn_radiation_wavelength 0.71073
_diffrn_reflns_av_R_equivalents 0.0649
_diffrn_reflns_av_unetI/netI 0.0470
_diffrn_reflns_Laue_measured_fraction_full 0.997
_diffrn_reflns_Laue_measured_fraction_max 0.997
_diffrn_reflns_limit_h_max 8
_diffrn_reflns_limit_h_min -9
_diffrn_reflns_limit_k_max 12
_diffrn_reflns_limit_k_min -13
_diffrn_reflns_limit_l_max 14
_diffrn_reflns_limit_l_min -14
_diffrn_reflns_number 12680
_diffrn_reflns_point_group_measured_fraction_full 0.992
_diffrn_reflns_point_group_measured_fraction_max 0.992
_diffrn_reflns_theta_full 25.026
_diffrn_reflns_theta_max 25.025
_diffrn_reflns_theta_min 2.433
_exptl_absorpt_coefficient_mu 0.188
_exptl_absorpt_correction_type multi-scan
_exptl_absorpt_process_details sadabs
_exptl_crystal_colour colorless
_exptl_crystal_density_diffrn 1.899
_exptl_crystal_description Block
_exptl_crystal_F_000 648
_exptl_crystal_recrystallization_method 'Re-crystallisation from solvent: CH3CN'
_exptl_crystal_size_max 0.200
_exptl_crystal_size_mid 0.200
_exptl_crystal_size_min 0.200
_exptl_transmission_factor_max 0.864
_exptl_transmission_factor_min 0.864
_refine_diff_density_max 0.171
_refine_diff_density_min -0.161
_refine_diff_density_rms 0.044
_refine_ls_abs_structure_details
;
 Flack x determined using 462 quotients [(I+)-(I-)]/[(I+)+(I-)]
 (Parsons, Flack and Wagner, Acta Cryst. B69 (2013) 249-259).
;
_refine_ls_abs_structure_Flack 0.5(10)
_refine_ls_extinction_method none
_refine_ls_goodness_of_fit_ref 1.071
_refine_ls_hydrogen_treatment constr
_refine_ls_matrix_type full
_refine_ls_number_parameters 199
_refine_ls_number_reflns 1972
_refine_ls_number_restraints 0
_refine_ls_restrained_S_all 1.071
_refine_ls_R_factor_all 0.0809
_refine_ls_R_factor_gt 0.0439
_refine_ls_shift/su_max 0.000
_refine_ls_shift/su_mean 0.000
_refine_ls_structure_factor_coef Fsqd
_refine_ls_weighting_details 'w=1/[\s^2^(Fo^2^)+(0.0431P)^2^+0.2696P] where P=(Fo^2^+2Fc^2^)/3'
_refine_ls_weighting_scheme calc
_refine_ls_wR_factor_gt 0.0867
_refine_ls_wR_factor_ref 0.1017
_reflns_Friedel_coverage 0.696
_reflns_Friedel_fraction_full 0.987
_reflns_Friedel_fraction_max 0.987
_reflns_number_gt 1398
_reflns_number_total 1972
_reflns_threshold_expression 'I > 2\s(I)'
_cod_data_source_file d2cc07077d2.cif
_cod_data_source_block 1_a
_cod_depositor_comments 'Adding full bibliography for 7131199.cif.'
_cod_database_code 7131199
_shelx_shelxl_version_number 2014/7
_shelx_space_group_comment
;
The symmetry employed for this shelxl refinement is uniquely defined
by the following loop, which should always be used as a source of
symmetry information in preference to the above space-group names.
They are only intended as comments.
;
_shelx_estimated_absorpt_t_min 0.963
_shelx_estimated_absorpt_t_max 0.963

loop_
_space_group_symop_operation_xyz
'x, y, z'
'-x+1/2, -y, z+1/2'
'-x, y+1/2, -z+1/2'
'x+1/2, -y+1/2, -z'

loop_
_atom_site_label
_atom_site_type_symbol
_atom_site_fract_x
_atom_site_fract_y
_atom_site_fract_z
_atom_site_U_iso_or_equiv
_atom_site_adp_type
_atom_site_occupancy
_atom_site_site_symmetry_order
_atom_site_calc_flag
_atom_site_refinement_flags_posn
_atom_site_refinement_flags_adp
_atom_site_refinement_flags_occupancy
_atom_site_disorder_assembly
_atom_site_disorder_group
C1 C 0.8379(5) 0.5544(4) 0.2975(4) 0.0408(10) Uani 1 1 d . . . . .
C2 C 0.8483(5) 0.6096(4) 0.1927(3) 0.0411(10) Uani 1 1 d . . . . .
C3 C 0.7118(5) 0.6811(4) 0.1952(3) 0.0406(10) Uani 1 1 d . . . . .
C4 C 0.4793(5) 0.7109(4) 0.3347(4) 0.0422(11) Uani 1 1 d . . . . .
N1 N 0.9598(5) 0.5945(4) 0.1126(3) 0.0573(11) Uani 1 1 d . . . . .
H1A H 0.9513 0.6327 0.0519 0.069 Uiso 1 1 calc R U . . .
H1B H 1.0404 0.5465 0.1215 0.069 Uiso 1 1 calc R U . . .
N2 N 0.9502(5) 0.4684(4) 0.3421(4) 0.0564(11) Uani 1 1 d . . . . .
N3 N 0.6606(5) 0.7612(4) 0.1157(3) 0.0532(10) Uani 1 1 d . . . . .
N4 N 0.7078(4) 0.5843(3) 0.3571(3) 0.0424(9) Uani 1 1 d . . . . .
N5 N 0.6272(4) 0.6633(3) 0.2938(3) 0.0405(9) Uani 1 1 d . . . . .
N6 N 0.3282(5) 0.6829(4) 0.2603(4) 0.0544(10) Uani 1 1 d . . . . .
N7 N 0.4987(6) 0.8426(4) 0.3534(4) 0.0627(12) Uani 1 1 d . . . . .
N8 N 0.4377(5) 0.6579(5) 0.4477(4) 0.0569(11) Uani 1 1 d . . . . .
O1 O 1.0650(4) 0.4394(3) 0.2815(3) 0.0767(12) Uani 1 1 d . . . . .
O2 O 0.9248(5) 0.4305(4) 0.4331(4) 0.1005(15) Uani 1 1 d . . . . .
O3 O 0.7444(5) 0.7678(3) 0.0313(3) 0.0702(11) Uani 1 1 d . . . . .
O4 O 0.5355(4) 0.8193(3) 0.1346(3) 0.0664(10) Uani 1 1 d . . . . .
O5 O 0.3505(4) 0.6184(3) 0.1859(3) 0.0647(10) Uani 1 1 d . . . . .
O6 O 0.1965(5) 0.7219(5) 0.2902(4) 0.1107(19) Uani 1 1 d . . . . .
O7 O 0.6391(6) 0.8742(3) 0.3663(4) 0.0894(13) Uani 1 1 d . . . . .
O8 O 0.3723(6) 0.8988(4) 0.3575(5) 0.1054(16) Uani 1 1 d . . . . .
O9 O 0.3642(5) 0.5674(4) 0.4445(3) 0.0783(11) Uani 1 1 d . . . . .
O10 O 0.4831(6) 0.7107(4) 0.5266(3) 0.0872(13) Uani 1 1 d . . . . .

loop_
_atom_site_aniso_label
_atom_site_aniso_U_11
_atom_site_aniso_U_22
_atom_site_aniso_U_33
_atom_site_aniso_U_23
_atom_site_aniso_U_13
_atom_site_aniso_U_12
C1 0.032(2) 0.043(3) 0.047(3) 0.001(2) -0.003(2) -0.002(2)
C2 0.038(2) 0.047(3) 0.039(2) -0.006(2) 0.000(2) -0.012(2)
C3 0.041(2) 0.044(3) 0.036(2) 0.009(2) -0.0031(19) -0.006(2)
C4 0.043(2) 0.041(3) 0.042(2) 0.000(2) -0.002(2) 0.007(2)
N1 0.049(2) 0.074(3) 0.049(2) -0.003(2) 0.008(2) -0.005(2)
N2 0.046(2) 0.061(3) 0.063(3) 0.007(2) 0.002(2) 0.011(2)
N3 0.054(2) 0.058(3) 0.047(2) 0.010(2) -0.006(2) -0.013(2)
N4 0.0392(19) 0.044(2) 0.044(2) 0.0087(18) -0.0022(17) 0.0050(17)
N5 0.0381(18) 0.043(2) 0.040(2) 0.0061(18) -0.0009(17) 0.0045(18)
N6 0.041(2) 0.057(3) 0.065(3) -0.006(2) -0.005(2) 0.009(2)
N7 0.066(3) 0.050(3) 0.072(3) -0.006(2) -0.018(2) 0.010(2)
N8 0.052(2) 0.071(3) 0.048(3) 0.000(3) 0.007(2) 0.013(2)
O1 0.058(2) 0.086(3) 0.086(3) 0.004(2) 0.015(2) 0.030(2)
O2 0.096(3) 0.117(4) 0.088(3) 0.049(3) 0.025(3) 0.058(3)
O3 0.082(2) 0.083(3) 0.046(2) 0.0178(18) 0.002(2) -0.015(2)
O4 0.061(2) 0.070(2) 0.068(2) 0.0246(19) -0.0080(19) 0.007(2)
O5 0.0562(19) 0.073(2) 0.065(2) -0.022(2) -0.0051(18) -0.0030(18)
O6 0.048(2) 0.146(4) 0.138(4) -0.068(4) -0.017(2) 0.028(2)
O7 0.082(3) 0.061(3) 0.125(4) -0.014(2) -0.030(3) -0.008(2)
O8 0.090(3) 0.064(3) 0.162(5) -0.026(3) -0.015(3) 0.033(3)
O9 0.083(3) 0.073(3) 0.079(3) 0.013(2) 0.023(2) -0.004(2)
O10 0.097(3) 0.114(4) 0.051(2) -0.008(3) 0.000(2) -0.001(3)

loop_
_atom_type_symbol
_atom_type_description
_atom_type_scat_dispersion_real
_atom_type_scat_dispersion_imag
_atom_type_scat_source
C C 0.0033 0.0016 'International Tables Vol C Tables 4.2.6.8 and 6.1.1.4'
H H 0.0000 0.0000 'International Tables Vol C Tables 4.2.6.8 and 6.1.1.4'
N N 0.0061 0.0033 'International Tables Vol C Tables 4.2.6.8 and 6.1.1.4'
O O 0.0106 0.0060 'International Tables Vol C Tables 4.2.6.8 and 6.1.1.4'

loop_
_geom_angle_atom_site_label_1
_geom_angle_atom_site_label_2
_geom_angle_atom_site_label_3
_geom_angle
_geom_angle_site_symmetry_1
_geom_angle_site_symmetry_3
_geom_angle_publ_flag
N4 C1 C2 114.6(4) . . ?
N4 C1 N2 118.1(4) . . ?
C2 C1 N2 127.2(4) . . ?
N1 C2 C3 129.1(4) . . ?
N1 C2 C1 129.0(4) . . ?
C3 C2 C1 101.8(4) . . ?
C2 C3 N5 108.6(4) . . ?
C2 C3 N3 128.3(4) . . ?
N5 C3 N3 123.1(4) . . ?
N5 C4 N8 110.0(3) . . ?
N5 C4 N6 112.2(4) . . ?
N8 C4 N6 105.3(4) . . ?
N5 C4 N7 110.7(4) . . ?
N8 C4 N7 106.6(4) . . ?
N6 C4 N7 111.8(4) . . ?
C2 N1 H1A 120.0 . . ?
C2 N1 H1B 120.0 . . ?
H1A N1 H1B 120.0 . . ?
O2 N2 O1 125.1(4) . . ?
O2 N2 C1 119.1(4) . . ?
O1 N2 C1 115.7(4) . . ?
O3 N3 O4 124.6(4) . . ?
O3 N3 C3 117.0(4) . . ?
O4 N3 C3 118.4(4) . . ?
C1 N4 N5 104.3(3) . . ?
N4 N5 C3 110.6(3) . . ?
N4 N5 C4 118.1(3) . . ?
C3 N5 C4 131.3(4) . . ?
O5 N6 O6 126.7(5) . . ?
O5 N6 C4 117.2(4) . . ?
O6 N6 C4 115.8(4) . . ?
O7 N7 O8 128.5(5) . . ?
O7 N7 C4 114.6(4) . . ?
O8 N7 C4 116.9(5) . . ?
O10 N8 O9 128.6(5) . . ?
O10 N8 C4 116.2(5) . . ?
O9 N8 C4 115.2(4) . . ?

loop_
_geom_bond_atom_site_label_1
_geom_bond_atom_site_label_2
_geom_bond_distance
_geom_bond_site_symmetry_2
_geom_bond_publ_flag
C1 N4 1.317(5) . ?
C1 C2 1.422(6) . ?
C1 N2 1.449(6) . ?
C2 N1 1.332(5) . ?
C2 C3 1.375(6) . ?
C3 N5 1.388(5) . ?
C3 N3 1.398(6) . ?
C4 N5 1.400(5) . ?
C4 N8 1.536(6) . ?
C4 N6 1.545(6) . ?
C4 N7 1.551(6) . ?
N1 H1A 0.8600 . ?
N1 H1B 0.8600 . ?
N2 O2 1.203(5) . ?
N2 O1 1.225(5) . ?
N3 O3 1.225(5) . ?
N3 O4 1.232(5) . ?
N4 N5 1.358(5) . ?
N6 O5 1.184(5) . ?
N6 O6 1.206(5) . ?
N7 O7 1.196(5) . ?
N7 O8 1.208(5) . ?
N8 O10 1.191(6) . ?
N8 O9 1.205(6) . ?

loop_
_geom_torsion_atom_site_label_1
_geom_torsion_atom_site_label_2
_geom_torsion_atom_site_label_3
_geom_torsion_atom_site_label_4
_geom_torsion
_geom_torsion_site_symmetry_1
_geom_torsion_site_symmetry_2
_geom_torsion_site_symmetry_3
_geom_torsion_site_symmetry_4
_geom_torsion_publ_flag
N4 C1 C2 N1 -177.1(4) . . . . ?
N2 C1 C2 N1 0.9(7) . . . . ?
N4 C1 C2 C3 2.0(5) . . . . ?
N2 C1 C2 C3 180.0(4) . . . . ?
N1 C2 C3 N5 177.0(4) . . . . ?
C1 C2 C3 N5 -2.1(4) . . . . ?
N1 C2 C3 N3 -3.8(7) . . . . ?
C1 C2 C3 N3 177.1(4) . . . . ?
N4 C1 N2 O2 -2.7(6) . . . . ?
C2 C1 N2 O2 179.4(5) . . . . ?
N4 C1 N2 O1 176.7(4) . . . . ?
C2 C1 N2 O1 -1.2(6) . . . . ?
C2 C3 N3 O3 1.8(6) . . . . ?
N5 C3 N3 O3 -179.0(4) . . . . ?
C2 C3 N3 O4 -178.5(4) . . . . ?
N5 C3 N3 O4 0.7(6) . . . . ?
C2 C1 N4 N5 -1.0(4) . . . . ?
N2 C1 N4 N5 -179.2(4) . . . . ?
C1 N4 N5 C3 -0.4(4) . . . . ?
C1 N4 N5 C4 178.9(4) . . . . ?
C2 C3 N5 N4 1.7(4) . . . . ?
N3 C3 N5 N4 -177.6(4) . . . . ?
C2 C3 N5 C4 -177.5(4) . . . . ?
N3 C3 N5 C4 3.2(7) . . . . ?
N8 C4 N5 N4 -1.1(5) . . . . ?
N6 C4 N5 N4 -117.9(4) . . . . ?
N7 C4 N5 N4 116.4(4) . . . . ?
N8 C4 N5 C3 178.1(4) . . . . ?
N6 C4 N5 C3 61.2(6) . . . . ?
N7 C4 N5 C3 -64.4(6) . . . . ?
N5 C4 N6 O5 6.5(6) . . . . ?
N8 C4 N6 O5 -113.2(4) . . . . ?
N7 C4 N6 O5 131.6(4) . . . . ?
N5 C4 N6 O6 -179.5(5) . . . . ?
N8 C4 N6 O6 60.9(6) . . . . ?
N7 C4 N6 O6 -54.4(6) . . . . ?
N5 C4 N7 O7 -23.4(6) . . . . ?
N8 C4 N7 O7 96.1(5) . . . . ?
N6 C4 N7 O7 -149.3(4) . . . . ?
N5 C4 N7 O8 159.3(5) . . . . ?
N8 C4 N7 O8 -81.1(5) . . . . ?
N6 C4 N7 O8 33.4(6) . . . . ?
N5 C4 N8 O10 95.1(5) . . . . ?
N6 C4 N8 O10 -143.8(4) . . . . ?
N7 C4 N8 O10 -25.0(5) . . . . ?
N5 C4 N8 O9 -84.3(5) . . . . ?
N6 C4 N8 O9 36.8(5) . . . . ?
N7 C4 N8 O9 155.6(4) . . . . ?
